data_2005868
loop_
_publ_author_name
'Blake, A. J.'
'Gould, R. O.'
'Paton, R. M.'
'Todd, C. J.'

_publ_section_title
;(5<i>S</i>)-3-Phenyl-5-[(6<i>R</i>,7<i>R</i>,14<i>R</i>)-1,8,13,16-tetraoxadispiro[5.0.5.4]hexadecan-14-yl]-4,5-dihydroisoxazole:
 the Major Adduct Resulting from Cycloaddition of Benzonitrile Oxide to
 (6<i>R</i>,7<i>R</i>,14<i>S</i>)-14-Vinyl-1,8,13,16-tetraoxadispiro[5.0.5.4]hexadecane
;
_journal_issue 1
_journal_name_full 'Acta Crystallographica Section C'
_journal_page_first 116
_journal_page_last 117
_journal_paper_doi 10.1107/S0108270196012243
_journal_volume 53
_journal_year 1997
_chemical_formula_sum 'C21 H27 N O5'
_chemical_formula_weight 373.44
_chemical_name_systematic
;
5S-3-Phenyl-5-(6'R,7R,14'R-1',8',13',16'-tetraoxadispiro[5.0.5.4]
hexadecan-14'-yl)-4,5-dihydrooxisoxazole
;
_space_group_IT_number 4
_symmetry_cell_setting monoclinic
_symmetry_space_group_name_Hall 'P 2yb'
_symmetry_space_group_name_H-M 'P 1 21 1'
_audit_creation_method SHELXL
_cell_angle_alpha 90.00
_cell_angle_beta 95.04(2)
_cell_angle_gamma 90.00
_cell_formula_units_Z 2
_cell_length_a 6.3561(14)
_cell_length_b 9.892(2)
_cell_length_c 14.937(3)
_cell_measurement_reflns_used 30
_cell_measurement_temperature 293(2)
_cell_measurement_theta_max 16
_cell_measurement_theta_min 15
_cell_volume 935.5(3)
_computing_cell_refinement DIF4
_computing_data_collection 'DIF4 (Stoe & Cie, 1990a)'
_computing_data_reduction 'REDU4 (Stoe & Cie, 1990b)'
_computing_molecular_graphics 'SHELXTL/PC (Sheldrick, 1992)'
_computing_publication_material SHELXL93
_computing_structure_refinement 'SHELXL93 (Sheldrick, 1993)'
_computing_structure_solution 'SHELXS86 (Sheldrick, 1990)'
_diffrn_ambient_temperature 293(2)
_diffrn_measurement_device Stoe
_diffrn_measurement_method \w/2\q
_diffrn_radiation_monochromator graphite
_diffrn_radiation_source 'fine-focus sealed tube'
_diffrn_radiation_type MoK\a
_diffrn_radiation_wavelength 0.71073
_diffrn_reflns_av_R_equivalents 0.0000
_diffrn_reflns_av_sigmaI/netI 0.0162
_diffrn_reflns_limit_h_max 6
_diffrn_reflns_limit_h_min -6
_diffrn_reflns_limit_k_max 10
_diffrn_reflns_limit_k_min 0
_diffrn_reflns_limit_l_max 16
_diffrn_reflns_limit_l_min 0
_diffrn_reflns_number 1308
_diffrn_reflns_theta_max 22.53
_diffrn_reflns_theta_min 2.74
_diffrn_standards_decay_% <1
_diffrn_standards_interval_time 60
_diffrn_standards_number 3
_exptl_absorpt_coefficient_mu 0.094
_exptl_absorpt_correction_type none
_exptl_crystal_colour Colourless
_exptl_crystal_density_diffrn 1.326
_exptl_crystal_density_meas ?
_exptl_crystal_description Column
_exptl_crystal_F_000 400
_exptl_crystal_size_max 0.78
_exptl_crystal_size_mid 0.23
_exptl_crystal_size_min 0.16
_refine_diff_density_max 0.156
_refine_diff_density_min -0.140
_refine_ls_abs_structure_details 'Flack (1983)'
_refine_ls_abs_structure_Flack -0.6(13)
_refine_ls_extinction_coef 0.040(5)
_refine_ls_extinction_method SHELXL
_refine_ls_goodness_of_fit_all 1.095
_refine_ls_goodness_of_fit_obs 1.096
_refine_ls_hydrogen_treatment 'H-atom U's refined'
_refine_ls_matrix_type full
_refine_ls_number_parameters 272
_refine_ls_number_reflns 1304
_refine_ls_number_restraints 1
_refine_ls_restrained_S_all 1.136
_refine_ls_restrained_S_obs 1.096
_refine_ls_R_factor_all 0.0305
_refine_ls_R_factor_obs 0.0276
_refine_ls_shift/esd_max -0.043
_refine_ls_shift/esd_mean 0.010
_refine_ls_structure_factor_coef Fsqd
_refine_ls_weighting_details 'w = 1/[\s^2^(Fo^2^)+(0.0504P)^2^+0.1692P] where P=(Fo^2^+2Fc^2^)/3'
_refine_ls_weighting_scheme calc
_refine_ls_wR_factor_all 0.0766
_refine_ls_wR_factor_obs 0.0714
_reflns_number_observed 1237
_reflns_number_total 1308
_reflns_observed_criterion >2sigma(I)
_cod_data_source_file ha1176.cif
_cod_data_source_block phistc
_cod_depositor_comments
;
The following automatic conversions were performed:
'_symmetry_cell_setting' value 'Monoclinic' changed to 'monoclinic'
according to '/home/saulius/struct/CIF-dictionaries/cif_core.dic'
dictionary named 'cif_core.dic' version 2.4.1 from 2010-06-29.

Automatic conversion script
Id: cif_fix_enum 1527 2010-12-29 10:47:43Z saulius 

The following automatic conversions were performed:

'_symmetry_cell_setting' value 'Monoclinic' changed to 'monoclinic'
according to /home/saulius/struct/CIF-dictionaries/cif_core.dic
dictionary named 'cif_core.dic' version 2.4.1 from
2010-06-29.

'_exptl_absorpt_correction_type' value 'None' changed to
'none' according to
/home/saulius/struct/CIF-dictionaries/cif_core.dic dictionary named
'cif_core.dic' version 2.4.1 from 2010-06-29.

'_geom_bond_publ_flag'
value 'Y' changed to 'y' according to
/home/saulius/struct/CIF-dictionaries/cif_core.dic dictionary named
'cif_core.dic' version 2.4.1 from 2010-06-29 (26
times).

'_geom_torsion_publ_flag' value 'Y' changed to 'y' according
to /home/saulius/struct/CIF-dictionaries/cif_core.dic dictionary
named 'cif_core.dic' version 2.4.1 from 2010-06-29 (4 times).

Automatic conversion script
Id: cif_fix_values 1715 2011-07-08 13:25:40Z adriana 

The following automatic conversions were performed:

'_exptl_crystal_density_meas' value 'not measured' was changed to '?'
- the value is perceived as not measured.

Automatic conversion script
Id: cif_fix_values 3008 2015-01-20 13:52:24Z robertas 

The following automatic conversions were performed:

'_refine_ls_weighting_scheme' value 'calc w =
1/[\s^2^(Fo^2^)+(0.0504P)^2^+0.1692P] where P=(Fo^2^+2Fc^2^)/3' was
changed to 'calc'. New tag '_refine_ls_weighting_details' was
created. The value of the new tag was set to 'w =
1/[\s^2^(Fo^2^)+(0.0504P)^2^+0.1692P] where P=(Fo^2^+2Fc^2^)/3'.

Automatic conversion script
Id: cif_fix_values 3143 2015-03-26 13:38:13Z robertas 
;
_cod_original_cell_volume 935.6(3)
_cod_original_sg_symbol_H-M 'P 21'
_cod_database_code 2005868

loop_
_symmetry_equiv_pos_as_xyz
'x, y, z'
'-x, y+1/2, -z'

loop_
_atom_site_aniso_label
_atom_site_aniso_U_11
_atom_site_aniso_U_22
_atom_site_aniso_U_33
_atom_site_aniso_U_12
_atom_site_aniso_U_13
_atom_site_aniso_U_23
O1 0.0265(11) 0.0181(11) 0.0375(12) 0.0020(9) 0.0129(9) -0.0013(9)
N2 0.0230(13) 0.026(2) 0.0322(14) 0.0029(11) 0.0102(11) -0.0014(12)
C3 0.0197(14) 0.022(2) 0.0231(14) 0.0014(13) 0.0023(11) -0.0032(13)
C4 0.0202(14) 0.0178(15) 0.036(2) 0.0021(13) 0.0031(12) 0.0002(14)
C5 0.0195(15) 0.0208(15) 0.026(2) -0.0003(12) 0.0032(12) -0.0036(13)
O1' 0.0162(9) 0.0281(11) 0.0281(10) -0.0004(9) 0.0016(8) -0.0002(9)
C2' 0.027(2) 0.028(2) 0.028(2) 0.0005(14) 0.0031(12) 0.0012(13)
C3' 0.026(2) 0.036(2) 0.033(2) -0.0003(15) 0.0070(13) -0.003(2)
C4' 0.0175(14) 0.030(2) 0.039(2) 0.0011(14) 0.0084(12) -0.002(2)
C5' 0.0164(15) 0.024(2) 0.036(2) 0.0011(12) 0.0019(12) -0.0058(14)
C6' 0.0175(14) 0.017(2) 0.0282(14) 0.0002(13) 0.0004(11) -0.0013(13)
C7' 0.0125(14) 0.021(2) 0.0289(14) 0.0023(12) 0.0001(11) -0.0029(13)
O8' 0.0185(10) 0.0246(11) 0.0280(10) -0.0014(9) 0.0009(8) -0.0004(9)
C9' 0.025(2) 0.026(2) 0.030(2) 0.0044(13) 0.0024(13) 0.0038(14)
C10' 0.036(2) 0.024(2) 0.034(2) 0.0028(15) 0.0066(13) 0.0025(14)
C11' 0.038(2) 0.022(2) 0.039(2) -0.0072(15) 0.0089(14) -0.0027(14)
C12' 0.022(2) 0.023(2) 0.035(2) 0.0000(13) 0.0033(13) -0.0039(14)
O13' 0.0152(9) 0.0167(10) 0.0335(10) -0.0010(8) 0.0052(8) -0.0018(9)
C14' 0.0179(14) 0.0174(14) 0.0301(15) 0.0005(13) 0.0017(11) -0.0023(13)
C15' 0.021(2) 0.0185(15) 0.039(2) 0.0039(13) 0.0094(13) -0.0039(14)
O16' 0.0173(10) 0.0195(11) 0.0380(11) -0.0016(9) 0.0080(8) -0.0019(10)
C1P 0.0181(14) 0.025(2) 0.0271(15) -0.0003(13) 0.0002(11) -0.0079(14)
C2P 0.028(2) 0.023(2) 0.038(2) 0.0028(14) 0.0033(13) -0.0033(15)
C3P 0.021(2) 0.033(2) 0.053(2) 0.0012(14) 0.0105(14) -0.012(2)
C4P 0.023(2) 0.048(2) 0.044(2) -0.010(2) 0.0117(14) -0.013(2)
C5P 0.029(2) 0.036(2) 0.037(2) -0.010(2) 0.0066(14) -0.002(2)
C6P 0.024(2) 0.023(2) 0.0309(15) 0.0003(13) 0.0010(12) -0.0017(14)

loop_
_atom_site_label
_atom_site_occupancy
_atom_site_fract_x
_atom_site_fract_y
_atom_site_fract_z
_atom_site_U_iso_or_equiv
_atom_site_thermal_displace_type
_atom_site_calc_flag
_atom_site_refinement_flags
_atom_site_type_symbol
O1 1 0.6152(3) 0.2638(2) 0.24865(13) 0.0268(5) Uani d . O
N2 1 0.7749(4) 0.2306(3) 0.1911(2) 0.0267(6) Uani d . N
C3 1 0.8436(4) 0.3392(3) 0.1580(2) 0.0216(6) Uani d . C
C4 1 0.7320(4) 0.4642(3) 0.1856(2) 0.0246(7) Uani d . C
H41 1 0.6278(4) 0.4945(3) 0.1395(2) 0.023(7) Uiso d R H
H42 1 0.8289(4) 0.5363(3) 0.2019(2) 0.022(8) Uiso d R H
C5 1 0.6329(4) 0.4086(3) 0.2658(2) 0.0222(7) Uani d . C
H5 1 0.7274(4) 0.4232(3) 0.3187(2) 0.005(6) Uiso d R H
O1' 1 0.3176(3) 0.6307(2) 0.47376(12) 0.0242(5) Uani d . O
C2' 1 0.2500(4) 0.5767(3) 0.5555(2) 0.0275(7) Uani d . C
H2A 1 0.3550(4) 0.5959(3) 0.6040(2) 0.035(9) Uiso d R H
H2B 1 0.2373(4) 0.4802(3) 0.5502(2) 0.019(7) Uiso d R H
C3' 1 0.0410(4) 0.6349(4) 0.5774(2) 0.0313(8) Uani d . C
H3A 1 -0.0037(4) 0.5920(4) 0.6301(2) 0.041(10) Uiso d R H
H3B 1 0.0563(4) 0.7299(4) 0.5894(2) 0.024(8) Uiso d R H
C4' 1 -0.1239(5) 0.6126(3) 0.4984(2) 0.0284(7) Uani d . C
H4A 1 -0.1511(5) 0.5176(3) 0.4908(2) 0.039(9) Uiso d R H
H4B 1 -0.2537(5) 0.6562(3) 0.5101(2) 0.027(8) Uiso d R H
C5' 1 -0.0446(4) 0.6699(3) 0.4140(2) 0.0253(7) Uani d . C
H5A 1 -0.1432(4) 0.6487(3) 0.3636(2) 0.014(7) Uiso d R H
H5B 1 -0.0356(4) 0.7665(3) 0.4190(2) 0.034(9) Uiso d R H
C6' 1 0.1710(4) 0.6133(3) 0.3980(2) 0.0210(6) Uani d . C
C7' 1 0.2762(4) 0.6803(3) 0.3206(2) 0.0210(6) Uani d . C
O8' 1 0.1192(3) 0.6785(2) 0.24653(12) 0.0238(5) Uani d . O
C9' 1 0.1806(5) 0.7412(3) 0.1669(2) 0.0272(7) Uani d . C
H9A 1 0.0658(5) 0.7367(3) 0.1208(2) 0.020(7) Uiso d R H
H9B 1 0.2982(5) 0.6932(3) 0.1462(2) 0.014(7) Uiso d R H
C10' 1 0.2416(5) 0.8873(3) 0.1840(2) 0.0309(7) Uani d . C
H10A 1 0.2844(5) 0.9273(3) 0.1299(2) 0.040(9) Uiso d R H
H10B 1 0.1224(5) 0.9369(3) 0.2019(2) 0.033(9) Uiso d R H
C11' 1 0.4220(5) 0.8943(3) 0.2577(2) 0.0326(8) Uani d . C
H11A 1 0.5453(5) 0.8520(3) 0.2375(2) 0.041(9) Uiso d R H
H11B 1 0.4554(5) 0.9871(3) 0.2715(2) 0.034(9) Uiso d R H
C12' 1 0.3582(5) 0.8226(3) 0.3416(2) 0.0267(7) Uani d . C
H12A 1 0.4781(5) 0.8176(3) 0.3853(2) 0.030(8) Uiso d R H
H12B 1 0.2505(5) 0.8742(3) 0.3672(2) 0.024(8) Uiso d R H
O13' 1 0.4562(3) 0.6054(2) 0.29861(12) 0.0216(5) Uani d . O
C14' 1 0.4180(4) 0.4640(3) 0.2819(2) 0.0218(6) Uani d . C
H14' 1 0.3228(4) 0.4528(3) 0.2289(2) 0.006(6) Uiso d R H
C15' 1 0.3252(5) 0.4016(3) 0.3611(2) 0.0257(7) Uani d . C
H15A 1 0.4261(5) 0.4054(3) 0.4128(2) 0.021(7) Uiso d R H
H15B 1 0.2923(5) 0.3084(3) 0.3487(2) 0.026(8) Uiso d R H
O16' 1 0.1368(3) 0.4728(2) 0.37938(13) 0.0246(5) Uani d . O
C1P 1 1.0131(4) 0.3370(3) 0.0972(2) 0.0234(7) Uani d . C
C2P 1 1.1602(5) 0.2317(3) 0.1015(2) 0.0299(7) Uani d . C
H2P 1 1.1493(5) 0.1593(3) 0.1435(2) 0.028(8) Uiso d R H
C3P 1 1.3217(5) 0.2320(4) 0.0451(2) 0.0353(8) Uani d . C
H3P 1 1.4218(5) 0.1591(4) 0.0478(2) 0.041(9) Uiso d R H
C4P 1 1.3399(5) 0.3367(4) -0.0154(2) 0.0379(8) Uani d . C
H4P 1 1.4516(5) 0.3357(4) -0.0546(2) 0.045(9) Uiso d R H
C5P 1 1.1974(5) 0.4425(3) -0.0192(2) 0.0338(8) Uani d . C
H5P 1 1.2103(5) 0.5152(3) -0.0609(2) 0.055(11) Uiso d R H
C6P 1 1.0355(4) 0.4432(3) 0.0374(2) 0.0263(7) Uani d . C
H6P 1 0.9381(4) 0.5175(3) 0.0353(2) 0.028(8) Uiso d R H

loop_
_atom_type_symbol
_atom_type_description
_atom_type_scat_dispersion_real
_atom_type_scat_dispersion_imag
_atom_type_scat_source
C C 0.0033 0.0016 'International Tables Vol C Tables 4.2.6.8 and 6.1.1.4'
H H 0.0000 0.0000 'International Tables Vol C Tables 4.2.6.8 and 6.1.1.4'
N N 0.0061 0.0033 'International Tables Vol C Tables 4.2.6.8 and 6.1.1.4'
O O 0.0106 0.0060 'International Tables Vol C Tables 4.2.6.8 and 6.1.1.4'

loop_
_geom_angle_atom_site_label_1
_geom_angle_atom_site_label_2
_geom_angle_atom_site_label_3
_geom_angle
N2 O1 C5 106.5(2)
C3 N2 O1 109.0(2)
N2 C3 C1P 121.5(3)
N2 C3 C4 113.6(2)
C1P C3 C4 124.9(3)
C3 C4 C5 99.1(2)
O1 C5 C4 104.5(2)
O1 C5 C14' 109.1(2)
C4 C5 C14' 116.2(3)
C6' O1' C2' 114.3(2)
O1' C2' C3' 112.2(2)
C2' C3' C4' 109.6(2)
C5' C4' C3' 109.5(2)
C4' C5' C6' 111.5(2)
O1' C6' O16' 110.6(2)
O1' C6' C5' 111.7(2)
O16' C6' C5' 105.4(2)
O1' C6' C7' 104.5(2)
O16' C6' C7' 110.0(2)
C5' C6' C7' 114.7(2)
O8' C7' O13' 109.7(2)
O8' C7' C12' 112.1(2)
O13' C7' C12' 105.1(2)
O8' C7' C6' 104.9(2)
O13' C7' C6' 111.1(2)
C12' C7' C6' 114.0(2)
C7' O8' C9' 114.7(2)
O8' C9' C10' 111.1(2)
C9' C10' C11' 109.4(3)
C10' C11' C12' 109.6(2)
C7' C12' C11' 111.7(3)
C7' O13' C14' 114.8(2)
O13' C14' C15' 109.6(2)
O13' C14' C5 103.8(2)
C15' C14' C5 113.6(3)
O16' C15' C14' 109.9(3)
C6' O16' C15' 113.5(2)
C6P C1P C2P 119.0(3)
C6P C1P C3 120.5(3)
C2P C1P C3 120.4(3)
C3P C2P C1P 120.0(3)
C2P C3P C4P 120.4(3)
C5P C4P C3P 120.1(3)
C4P C5P C6P 119.8(3)
C5P C6P C1P 120.6(3)

loop_
_geom_bond_atom_site_label_1
_geom_bond_atom_site_label_2
_geom_bond_distance
_geom_bond_publ_flag
O1 N2 1.425(3) y
O1 C5 1.458(4) y
N2 C3 1.275(4) y
C3 C1P 1.469(4) y
C3 C4 1.501(4) y
C4 C5 1.506(4) y
C5 C14' 1.510(4) y
O1' C6' 1.412(3) y
O1' C2' 1.434(3) y
C2' C3' 1.510(4) y
C3' C4' 1.524(4) y
C4' C5' 1.509(4) y
C5' C6' 1.519(4) y
C6' O16' 1.430(4) y
C6' C7' 1.536(4) y
C7' O8' 1.423(3) y
C7' O13' 1.425(3) y
C7' C12' 1.524(4) y
O8' C9' 1.425(4) y
C9' C10' 1.513(5) y
C10' C11' 1.519(4) y
C11' C12' 1.526(4) y
O13' C14' 1.438(4) y
C14' C15' 1.500(4) y
C15' O16' 1.436(4) y
C1P C6P 1.394(4) y
C1P C2P 1.398(4) ?
C2P C3P 1.384(4) ?
C3P C4P 1.385(5) ?
C4P C5P 1.382(5) ?
C5P C6P 1.387(4) ?

loop_
_geom_torsion_atom_site_label_1
_geom_torsion_atom_site_label_2
_geom_torsion_atom_site_label_3
_geom_torsion_atom_site_label_4
_geom_torsion
_geom_torsion_publ_flag
C5 O1 N2 C3 -14.9(3) ?
O1 N2 C3 C1P 178.8(2) ?
O1 N2 C3 C4 -2.6(3) ?
N2 C3 C4 C5 17.9(3) ?
C3 C4 C5 O1 -25.0(3) ?
C1P C3 C4 C5 -163.6(2) ?
N2 O1 C5 C4 25.6(3) ?
N2 O1 C5 C14' 150.5(2) ?
C3 C4 C5 C14' -145.3(2) ?
C6' O1' C2' C3' -56.5(3) ?
O1' C2' C3' C4' 55.4(4) ?
C2' C3' C4' C5' -54.6(3) ?
C3' C4' C5' C6' 54.0(3) ?
C2' O1' C6' O16' -62.5(3) ?
C4' C5' C6' O16' 66.6(3) ?
C4' C5' C6' O1' -53.6(3) ?
C2' O1' C6' C5' 54.5(3) ?
C2' O1' C6' C7' 179.1(2) ?
C4' C5' C6' C7' -172.2(2) ?
O1' C6' C7' O8' -172.9(2) y
O16' C6' C7' O8' 68.3(3) ?
C5' C6' C7' O8' -50.3(3) ?
O1' C6' C7' O13' 68.7(3) ?
C5' C6' C7' O13' -168.7(2) ?
O1' C6' C7' C12' -49.9(3) ?
O16' C6' C7' C12' -168.7(2) ?
C5' C6' C7' C12' 72.7(3) ?
O13' C7' O8' C9' -62.8(3) ?
C12' C7' O8' C9' 53.5(3) ?
C6' C7' O8' C9' 177.8(2) ?
C7' O8' C9' C10' -58.3(3) ?
O8' C9' C10' C11' 58.6(3) ?
C9' C10' C11' C12' -55.8(3) ?
C10' C11' C12' C7' 52.0(3) ?
O8' C7' C12' C11' -50.0(3) ?
O13' C7' C12' C11' 69.1(3) ?
C6' C7' C12' C11' -169.0(2) ?
O8' C7' O13' C14' -63.3(3) ?
C12' C7' O13' C14' 176.1(2) ?
O16' C6' C7' O13' -50.1(3) ?
C6' C7' O13' C14' 52.3(3) ?
C7' O13' C14' C15' -55.3(3) ?
C7' O13' C14' C5 -176.9(2) ?
O1 C5 C14' O13' 179.5(2) y
C4 C5 C14' O13' -62.8(3) ?
O1 C5 C14' C15' 60.5(3) y
C4 C5 C14' C15' 178.3(2) ?
O13' C14' C15' O16' 56.2(3) ?
C5 C14' C15' O16' 171.8(2) ?
O1' C6' O16' C15' -59.9(3) ?
C5' C6' O16' C15' 179.3(2) ?
C14' C15' O16' C6' -58.9(3) ?
C7' C6' O16' C15' 55.1(3) ?
N2 C3 C1P C6P 156.8(3) ?
C4 C3 C1P C6P -21.6(4) ?
N2 C3 C1P C2P -26.3(4) y
C4 C3 C1P C2P 155.2(3) ?
C6P C1P C2P C3P -1.8(4) ?
C3 C1P C2P C3P -178.7(3) ?
C1P C2P C3P C4P 0.5(5) ?
C2P C3P C4P C5P 0.5(5) ?
C3P C4P C5P C6P -0.3(5) ?
C4P C5P C6P C1P -1.0(4) ?
C2P C1P C6P C5P 2.1(4) ?
C3 C1P C6P C5P 179.0(3) ?

loop_
_cod_related_entry_id
_cod_related_entry_database
_cod_related_entry_code
1 ChemSpider 10272323
